data_4112191
loop_
_publ_author_name
'Hideki Amii'
'Lidija Vranicar'
'Heinz Gornitzka'
'Didier Bourissou'
'Guy Bertrand'

_publ_section_title
;
 Radical-Type Reactivity of the
 1,3-Dibora-2,4-Diphosphoniocyclobutane-1,3-diyl
;
_journal_name_full 'Journal of the American Chemical Society'
_journal_page_first 1344
_journal_page_last 1345
_journal_paper_doi 10.1021/ja039920i
_journal_volume 126
_journal_year 2004
_chemical_formula_sum 'C20.5 H46 B2 Br Cl P2'
_chemical_formula_weight 491.49
_chemical_name_systematic
; 
 ? 
;
_space_group_IT_number 13
_symmetry_cell_setting monoclinic
_symmetry_space_group_name_Hall '-P 2yc'
_symmetry_space_group_name_H-M 'P 1 2/c 1'
_atom_sites_solution_hydrogens geom
_atom_sites_solution_primary direct
_atom_sites_solution_secondary difmap
_audit_creation_method SHELXL-97
_cell_angle_alpha 90.00
_cell_angle_beta 110.408(2)
_cell_angle_gamma 90.00
_cell_formula_units_Z 4
_cell_length_a 19.684(2)
_cell_length_b 10.1828(11)
_cell_length_c 14.0169(16)
_cell_measurement_reflns_used 7146
_cell_measurement_temperature 173(2)
_cell_measurement_theta_max 26.449
_cell_measurement_theta_min 2.284
_cell_volume 2633.2(5)
_computing_cell_refinement 'Bruker SMART'
_computing_data_collection 'Bruker SMART'
_computing_data_reduction 'Bruker SHELXTL'
_computing_molecular_graphics 'Bruker SHELXTL'
_computing_publication_material 'Bruker SHELXTL'
_computing_structure_refinement 'SHELXL-97 (Sheldrick, 1997)'
_computing_structure_solution 'SHELXS-97 (Sheldrick, 1990)'
_diffrn_ambient_temperature 173(2)
_diffrn_measured_fraction_theta_full 0.997
_diffrn_measured_fraction_theta_max 0.997
_diffrn_measurement_device_type 'Bruker CCD detector'
_diffrn_measurement_method 'phi and omega scans'
_diffrn_radiation_monochromator graphite
_diffrn_radiation_source 'fine-focus sealed tube'
_diffrn_radiation_type MoK\a
_diffrn_radiation_wavelength 0.71073
_diffrn_reflns_av_R_equivalents 0.0294
_diffrn_reflns_av_sigmaI/netI 0.0311
_diffrn_reflns_limit_h_max 21
_diffrn_reflns_limit_h_min -15
_diffrn_reflns_limit_k_max 10
_diffrn_reflns_limit_k_min -11
_diffrn_reflns_limit_l_max 15
_diffrn_reflns_limit_l_min -15
_diffrn_reflns_number 11658
_diffrn_reflns_theta_full 23.25
_diffrn_reflns_theta_max 23.25
_diffrn_reflns_theta_min 2.00
_exptl_absorpt_coefficient_mu 1.789
_exptl_absorpt_correction_T_max 1.000000
_exptl_absorpt_correction_T_min 0.816885
_exptl_absorpt_correction_type semi-empirical
_exptl_absorpt_process_details 'SADABS (Bruker-AXS)'
_exptl_crystal_colour colorless
_exptl_crystal_density_diffrn 1.240
_exptl_crystal_description block
_exptl_crystal_F_000 1044
_exptl_crystal_size_max 0.3
_exptl_crystal_size_mid 0.4
_exptl_crystal_size_min 0.5
_refine_diff_density_max 1.267
_refine_diff_density_min -0.375
_refine_diff_density_rms 0.056
_refine_ls_extinction_method none
_refine_ls_goodness_of_fit_ref 1.033
_refine_ls_hydrogen_treatment mixed
_refine_ls_matrix_type full
_refine_ls_number_parameters 253
_refine_ls_number_reflns 3786
_refine_ls_number_restraints 0
_refine_ls_restrained_S_all 1.033
_refine_ls_R_factor_all 0.0377
_refine_ls_R_factor_gt 0.0301
_refine_ls_shift/su_max 0.001
_refine_ls_shift/su_mean 0.000
_refine_ls_structure_factor_coef Fsqd
_refine_ls_weighting_details 'calc w=1/[\s^2^(Fo^2^)+(0.0338P)^2^+2.5428P] where P=(Fo^2^+2Fc^2^)/3'
_refine_ls_weighting_scheme calc
_refine_ls_wR_factor_gt 0.0720
_refine_ls_wR_factor_ref 0.0761
_reflns_number_gt 3283
_reflns_number_total 3786
_reflns_threshold_expression >2sigma(I)
_cod_data_source_file ja039920isi20031203_074816.cif
_cod_data_source_block 4
_cod_original_formula_sum 'C20.50 H46 B2 Br Cl P2'
_cod_database_code 4112191

loop_
_symmetry_equiv_pos_as_xyz
'x, y, z'
'-x, y, -z+1/2'
'-x, -y, -z'
'x, -y, z-1/2'

loop_
_atom_site_label
_atom_site_type_symbol
_atom_site_fract_x
_atom_site_fract_y
_atom_site_fract_z
_atom_site_U_iso_or_equiv
_atom_site_adp_type
_atom_site_occupancy
_atom_site_symmetry_multiplicity
_atom_site_calc_flag
_atom_site_refinement_flags
P1 P 0.30042(4) 0.88794(6) 0.24391(5) 0.01904(17) Uani 1 1 d .
C1 C 0.30589(15) 0.8828(3) 0.11409(19) 0.0237(6) Uani 1 1 d .
H1 H 0.2907 0.9721 0.0846 0.028 Uiso 1 1 calc R
C2 C 0.25073(17) 0.7877(3) 0.0441(2) 0.0337(7) Uani 1 1 d .
H2A H 0.2492 0.7994 -0.0260 0.051 Uiso 1 1 calc R
H2B H 0.2027 0.8055 0.0475 0.051 Uiso 1 1 calc R
H2C H 0.2650 0.6973 0.0660 0.051 Uiso 1 1 calc R
C3 C 0.38124(17) 0.8616(3) 0.1094(2) 0.0348(7) Uani 1 1 d .
H3A H 0.3993 0.7750 0.1373 0.052 Uiso 1 1 calc R
H3B H 0.4141 0.9297 0.1495 0.052 Uiso 1 1 calc R
H3C H 0.3788 0.8666 0.0385 0.052 Uiso 1 1 calc R
C4 C 0.35025(15) 1.0377(3) 0.3082(2) 0.0268(6) Uani 1 1 d .
H4 H 0.3354 1.0519 0.3687 0.032 Uiso 1 1 calc R
C5 C 0.32896(18) 1.1629(3) 0.2453(2) 0.0376(8) Uani 1 1 d .
H5A H 0.3531 1.2382 0.2868 0.056 Uiso 1 1 calc R
H5B H 0.2763 1.1746 0.2231 0.056 Uiso 1 1 calc R
H5C H 0.3438 1.1563 0.1856 0.056 Uiso 1 1 calc R
C6 C 0.43321(16) 1.0249(3) 0.3509(2) 0.0391(8) Uani 1 1 d .
H6A H 0.4518 1.0208 0.2946 0.059 Uiso 1 1 calc R
H6B H 0.4467 0.9445 0.3917 0.059 Uiso 1 1 calc R
H6C H 0.4541 1.1011 0.3938 0.059 Uiso 1 1 calc R
B1 B 0.32170(17) 0.7261(3) 0.3369(2) 0.0204(7) Uani 1 1 d .
C7 C 0.37955(15) 0.6108(3) 0.3393(2) 0.0237(6) Uani 1 1 d .
C8 C 0.36080(16) 0.5359(3) 0.2373(2) 0.0281(6) Uani 1 1 d .
H8A H 0.4004 0.4755 0.2408 0.042 Uiso 1 1 calc R
H8B H 0.3542 0.5988 0.1818 0.042 Uiso 1 1 calc R
H8C H 0.3160 0.4859 0.2246 0.042 Uiso 1 1 calc R
C9 C 0.45631(15) 0.6688(3) 0.3637(2) 0.0319(7) Uani 1 1 d .
H9A H 0.4902 0.5983 0.3638 0.048 Uiso 1 1 calc R
H9B H 0.4718 0.7108 0.4308 0.048 Uiso 1 1 calc R
H9C H 0.4555 0.7341 0.3120 0.048 Uiso 1 1 calc R
C10 C 0.38523(16) 0.5069(3) 0.4223(2) 0.0333(7) Uani 1 1 d .
H10A H 0.3379 0.4649 0.4083 0.050 Uiso 1 1 calc R
H10B H 0.4002 0.5497 0.4891 0.050 Uiso 1 1 calc R
H10C H 0.4211 0.4403 0.4221 0.050 Uiso 1 1 calc R
Br1 Br 0.351293(16) 0.81163(3) 0.480750(19) 0.02974(11) Uani 1 1 d .
P2 P 0.21243(4) 0.70518(6) 0.29716(5) 0.01815(16) Uani 1 1 d .
C11 C 0.17585(14) 0.5698(2) 0.2041(2) 0.0233(6) Uani 1 1 d .
H11 H 0.2084 0.5654 0.1631 0.028 Uiso 1 1 calc R
C12 C 0.09977(16) 0.5944(3) 0.1270(2) 0.0323(7) Uani 1 1 d .
H12A H 0.0867 0.5234 0.0767 0.048 Uiso 1 1 calc R
H12B H 0.0991 0.6784 0.0925 0.048 Uiso 1 1 calc R
H12C H 0.0648 0.5973 0.1626 0.048 Uiso 1 1 calc R
C13 C 0.18010(16) 0.4337(3) 0.2526(2) 0.0312(7) Uani 1 1 d .
H13A H 0.1449 0.4283 0.2876 0.047 Uiso 1 1 calc R
H13B H 0.2290 0.4195 0.3017 0.047 Uiso 1 1 calc R
H13C H 0.1691 0.3663 0.1994 0.047 Uiso 1 1 calc R
C14 C 0.17966(15) 0.6900(3) 0.4058(2) 0.0245(6) Uani 1 1 d .
H14 H 0.1935 0.7742 0.4445 0.029 Uiso 1 1 calc R
C15 C 0.09729(16) 0.6821(3) 0.3739(2) 0.0327(7) Uani 1 1 d .
H15A H 0.0803 0.5995 0.3375 0.049 Uiso 1 1 calc R
H15B H 0.0753 0.7561 0.3291 0.049 Uiso 1 1 calc R
H15C H 0.0834 0.6855 0.4345 0.049 Uiso 1 1 calc R
C16 C 0.21573(17) 0.5814(3) 0.4824(2) 0.0341(7) Uani 1 1 d .
H16A H 0.2030 0.5924 0.5436 0.051 Uiso 1 1 calc R
H16B H 0.2685 0.5869 0.5009 0.051 Uiso 1 1 calc R
H16C H 0.1988 0.4955 0.4518 0.051 Uiso 1 1 calc R
B2 B 0.19935(17) 0.8834(3) 0.2388(2) 0.0206(7) Uani 1 1 d .
C17 C 0.13035(16) 0.9627(3) 0.1663(2) 0.0305(7) Uani 1 1 d .
C18 C 0.16672(18) 1.0013(3) 0.2849(3) 0.0439(9) Uani 1 1 d .
H18A H 0.1949 1.0840 0.3019 0.053 Uiso 1 1 calc R
H18B H 0.1399 0.9787 0.3307 0.053 Uiso 1 1 calc R
C19 C 0.13861(17) 1.0597(3) 0.0895(2) 0.0379(8) Uani 1 1 d .
H19A H 0.1280 1.0159 0.0237 0.057 Uiso 1 1 calc R
H19B H 0.1884 1.0933 0.1129 0.057 Uiso 1 1 calc R
H19C H 0.1048 1.1328 0.0822 0.057 Uiso 1 1 calc R
C20 C 0.05440(16) 0.9131(3) 0.1356(2) 0.0313(7) Uani 1 1 d .
H20A H 0.0213 0.9872 0.1292 0.047 Uiso 1 1 calc R
H20B H 0.0503 0.8519 0.1872 0.047 Uiso 1 1 calc R
H20C H 0.0417 0.8678 0.0700 0.047 Uiso 1 1 calc R
Cl1 Cl 0.02670(6) 0.30265(9) 0.36105(7) 0.0573(3) Uani 1 1 d .
C21 C 0.0000 0.2079(5) 0.2500 0.0527(14) Uani 1 2 d S
H21A H -0.0408 0.1506 0.2493 0.063 Uiso 0.50 1 calc PR
H21B H 0.0408 0.1506 0.2507 0.063 Uiso 0.50 1 calc PR

loop_
_atom_site_aniso_label
_atom_site_aniso_U_11
_atom_site_aniso_U_22
_atom_site_aniso_U_33
_atom_site_aniso_U_23
_atom_site_aniso_U_13
_atom_site_aniso_U_12
P1 0.0195(4) 0.0177(3) 0.0198(4) 0.0011(3) 0.0067(3) 0.0000(3)
C1 0.0284(16) 0.0239(14) 0.0207(14) 0.0046(11) 0.0108(12) 0.0019(12)
C2 0.0385(18) 0.0382(17) 0.0239(15) -0.0027(13) 0.0104(14) -0.0007(14)
C3 0.0363(18) 0.0399(17) 0.0345(17) 0.0075(14) 0.0203(14) 0.0061(14)
C4 0.0277(16) 0.0236(15) 0.0279(15) -0.0059(12) 0.0079(13) -0.0054(12)
C5 0.046(2) 0.0208(15) 0.0432(19) -0.0018(13) 0.0116(16) -0.0052(14)
C6 0.0287(18) 0.0361(17) 0.0466(19) -0.0049(15) 0.0058(15) -0.0091(14)
B1 0.0236(17) 0.0190(15) 0.0171(15) 0.0007(12) 0.0055(13) 0.0002(13)
C7 0.0224(15) 0.0231(14) 0.0252(14) 0.0049(11) 0.0076(12) 0.0051(12)
C8 0.0303(17) 0.0241(15) 0.0308(16) 0.0003(12) 0.0119(13) 0.0064(12)
C9 0.0220(16) 0.0326(16) 0.0393(17) 0.0023(13) 0.0086(13) 0.0046(13)
C10 0.0321(17) 0.0312(16) 0.0338(16) 0.0092(13) 0.0079(14) 0.0094(14)
Br1 0.03442(18) 0.03285(18) 0.01848(16) -0.00295(11) 0.00487(12) -0.00143(13)
P2 0.0197(4) 0.0180(3) 0.0177(3) 0.0013(3) 0.0076(3) 0.0010(3)
C11 0.0238(15) 0.0219(14) 0.0247(14) -0.0024(11) 0.0090(12) -0.0002(12)
C12 0.0294(17) 0.0318(16) 0.0331(16) -0.0071(13) 0.0078(14) -0.0024(13)
C13 0.0357(18) 0.0235(15) 0.0362(17) -0.0035(12) 0.0146(14) -0.0010(13)
C14 0.0287(16) 0.0250(14) 0.0240(14) 0.0022(11) 0.0146(12) 0.0018(12)
C15 0.0327(17) 0.0345(17) 0.0364(17) 0.0052(13) 0.0192(14) 0.0029(14)
C16 0.0406(19) 0.0380(17) 0.0286(16) 0.0127(13) 0.0182(14) 0.0060(14)
B2 0.0210(17) 0.0209(16) 0.0211(16) 0.0022(12) 0.0087(13) 0.0004(13)
C17 0.0252(16) 0.0301(16) 0.0332(16) 0.0076(13) 0.0064(13) 0.0040(13)
C18 0.049(2) 0.0214(15) 0.081(3) -0.0012(16) 0.048(2) 0.0025(15)
C19 0.0321(18) 0.0397(18) 0.0383(18) 0.0138(14) 0.0078(15) 0.0061(14)
C20 0.0270(16) 0.0313(16) 0.0322(16) 0.0022(13) 0.0060(13) 0.0062(13)
Cl1 0.0653(6) 0.0621(6) 0.0441(5) -0.0114(4) 0.0186(5) -0.0157(5)
C21 0.069(4) 0.039(3) 0.042(3) 0.000 0.008(3) 0.000

loop_
_atom_type_symbol
_atom_type_description
_atom_type_scat_dispersion_real
_atom_type_scat_dispersion_imag
_atom_type_scat_source
C C 0.0033 0.0016 'International Tables Vol C Tables 4.2.6.8 and 6.1.1.4'
H H 0.0000 0.0000 'International Tables Vol C Tables 4.2.6.8 and 6.1.1.4'
B B 0.0013 0.0007 'International Tables Vol C Tables 4.2.6.8 and 6.1.1.4'
P P 0.1023 0.0942 'International Tables Vol C Tables 4.2.6.8 and 6.1.1.4'
Cl Cl 0.1484 0.1585 'International Tables Vol C Tables 4.2.6.8 and 6.1.1.4'
Br Br -0.2901 2.4595 'International Tables Vol C Tables 4.2.6.8 and 6.1.1.4'

loop_
_geom_angle_atom_site_label_1
_geom_angle_atom_site_label_2
_geom_angle_atom_site_label_3
_geom_angle
_geom_angle_site_symmetry_3
C1 P1 C4 107.14(12) .
C1 P1 B2 111.52(12) .
C4 P1 B2 113.06(13) .
C1 P1 B1 122.03(12) .
C4 P1 B1 113.16(12) .
B2 P1 B1 89.07(12) .
C3 C1 C2 111.5(2) .
C3 C1 P1 115.82(19) .
C2 C1 P1 112.00(19) .
C5 C4 C6 109.7(2) .
C5 C4 P1 114.4(2) .
C6 C4 P1 115.3(2) .
C7 B1 P2 126.49(19) .
C7 B1 P1 125.32(19) .
P2 B1 P1 87.01(12) .
C7 B1 Br1 108.94(18) .
P2 B1 Br1 102.77(13) .
P1 B1 Br1 101.84(12) .
C9 C7 C8 107.1(2) .
C9 C7 C10 106.6(2) .
C8 C7 C10 106.8(2) .
C9 C7 B1 110.6(2) .
C8 C7 B1 113.4(2) .
C10 C7 B1 112.0(2) .
C14 P2 C11 110.68(12) .
C14 P2 B2 112.62(12) .
C11 P2 B2 115.38(12) .
C14 P2 B1 114.85(12) .
C11 P2 B1 112.52(12) .
B2 P2 B1 89.43(12) .
C12 C11 C13 110.4(2) .
C12 C11 P2 114.68(18) .
C13 C11 P2 114.29(18) .
C15 C14 C16 110.6(2) .
C15 C14 P2 113.68(19) .
C16 C14 P2 115.25(19) .
C18 B2 C17 60.5(2) .
C18 B2 P1 120.7(2) .
C17 B2 P1 129.4(2) .
C18 B2 P2 122.5(2) .
C17 B2 P2 133.4(2) .
P1 B2 P2 91.29(13) .
C20 C17 C19 111.2(2) .
C20 C17 B2 123.7(2) .
C19 C17 B2 120.2(2) .
C20 C17 C18 114.8(2) .
C19 C17 C18 117.1(2) .
B2 C17 C18 59.70(18) .
B2 C18 C17 59.84(18) .
Cl1 C21 Cl1 113.1(3) 2

loop_
_geom_bond_atom_site_label_1
_geom_bond_atom_site_label_2
_geom_bond_distance
_geom_bond_site_symmetry_2
P1 C1 1.861(3) .
P1 C4 1.866(3) .
P1 B2 1.966(3) .
P1 B1 2.052(3) .
C1 C3 1.523(4) .
C1 C2 1.528(4) .
C4 C5 1.522(4) .
C4 C6 1.536(4) .
B1 C7 1.628(4) .
B1 P2 2.036(3) .
B1 Br1 2.084(3) .
C7 C9 1.545(4) .
C7 C8 1.547(4) .
C7 C10 1.548(4) .
P2 C14 1.856(3) .
P2 C11 1.861(3) .
P2 B2 1.970(3) .
C11 C12 1.531(4) .
C11 C13 1.533(4) .
C14 C15 1.526(4) .
C14 C16 1.533(4) .
B2 C18 1.600(4) .
B2 C17 1.602(4) .
C17 C20 1.492(4) .
C17 C19 1.510(4) .
C17 C18 1.612(5) .
Cl1 C21 1.749(3) .
C21 Cl1 1.749(3) 2
